data_7705688
loop_
_publ_author_name
'Aguirre Quintana, Luis M.'
'Jiang, Ningxin'
'Bacsa, John'
'La Pierre, Henry S.'

_publ_section_title
;
 Homoleptic cerium tris(dialkylamido)imidophosphorane guanidinate
 complexes.
;
_journal_issue 42
_journal_name_full 'Dalton transactions (Cambridge, England : 2003)'
_journal_page_first 14908
_journal_page_last 14913
_journal_paper_doi 10.1039/d0dt03472j
_journal_volume 49
_journal_year 2020
_chemical_formula_moiety '(C28 H51 N6 P)2, (C4 H8 O)4, K2'
_chemical_formula_sum 'C72 H136 K2 N12 O4 P2'
_chemical_formula_weight 1374.06
_chemical_properties_physical Air-sensitive,Moisture-sensitive
_space_group_crystal_system monoclinic
_space_group_IT_number 15
_space_group_name_Hall '-C 2yc'
_space_group_name_H-M_alt 'C 1 2/c 1'
_atom_sites_solution_hydrogens geom
_audit_creation_date 2020-10-12
_audit_creation_method
;
Olex2 1.3-dev
(compiled 2020.09.11 svn.rc89507dd for OlexSys, GUI svn.r6158)
;
_audit_update_record
;
2020-10-12 deposited with the CCDC.	2020-10-14 downloaded from the CCDC.
;
_cell_angle_alpha 90
_cell_angle_beta 92.938(4)
_cell_angle_gamma 90
_cell_formula_units_Z 4
_cell_length_a 16.8786(16)
_cell_length_b 20.720(2)
_cell_length_c 22.088(2)
_cell_measurement_reflns_used 9945
_cell_measurement_temperature 100(2)
_cell_measurement_theta_max 24.77
_cell_measurement_theta_min 2.17
_cell_volume 7714.6(13)
_computing_cell_refinement 'SAINT V8.40A (Bruker, 2019)'
_computing_data_collection 'APEX2  v2016.5-1 (Bruker, 2014)'
_computing_data_reduction 'SAINT V8.40A (Bruker, 2019)'
_computing_molecular_graphics 'Olex2 1.3-dev (Dolomanov et al., 2009)'
_computing_publication_material 'Olex2 1.3-dev (Dolomanov et al., 2009)'
_computing_structure_refinement 'SHELXL-2014 (Sheldrick, 2015)'
_computing_structure_solution 'SHELXT (Sheldrick, 2015)'
_diffrn_ambient_temperature 100(2)
_diffrn_detector_area_resol_mean 7.495
_diffrn_measured_fraction_theta_full 0.998
_diffrn_measured_fraction_theta_max 0.998
_diffrn_measurement_device_type 'Bruker D8 VENTURE diffractometer'
_diffrn_measurement_method '\f and \w scans'
_diffrn_radiation_monochromator 'multilayer mirror'
_diffrn_radiation_type MoK\a
_diffrn_radiation_wavelength 0.71073
_diffrn_reflns_av_R_equivalents 0.1348
_diffrn_reflns_av_unetI/netI 0.0602
_diffrn_reflns_Laue_measured_fraction_full 0.998
_diffrn_reflns_Laue_measured_fraction_max 0.998
_diffrn_reflns_limit_h_max 19
_diffrn_reflns_limit_h_min -19
_diffrn_reflns_limit_k_max 24
_diffrn_reflns_limit_k_min -24
_diffrn_reflns_limit_l_max 25
_diffrn_reflns_limit_l_min -25
_diffrn_reflns_number 61569
_diffrn_reflns_point_group_measured_fraction_full 0.998
_diffrn_reflns_point_group_measured_fraction_max 0.998
_diffrn_reflns_theta_full 24.713
_diffrn_reflns_theta_max 24.713
_diffrn_reflns_theta_min 2.172
_diffrn_source 'microfocus sealed tube'
_diffrn_source_current 1.4
_diffrn_source_power 0.065
_diffrn_source_voltage 50
_diffrn_standards_number 0
_exptl_absorpt_coefficient_mu 0.218
_exptl_absorpt_correction_T_max 0.7452
_exptl_absorpt_correction_T_min 0.5110
_exptl_absorpt_correction_type multi-scan
_exptl_absorpt_process_details
;
SADABS-2016/2 (Bruker,2016/2) was used for absorption correction.
wR2(int) was 0.1251 before and 0.0967 after correction.
The Ratio of minimum to maximum transmission is 0.6516.
The \l/2 correction factor is Not present.
;
_exptl_crystal_colour colourless
_exptl_crystal_colour_primary colourless
_exptl_crystal_density_diffrn 1.183
_exptl_crystal_description prism
_exptl_crystal_F_000 3008
_exptl_crystal_recrystallization_method 'The material was recrystallised from --- by as supplied'
_exptl_crystal_size_max 0.341
_exptl_crystal_size_mid 0.189
_exptl_crystal_size_min 0.137
_refine_diff_density_max 1.173
_refine_diff_density_min -0.641
_refine_diff_density_rms 0.128
_refine_ls_extinction_method none
_refine_ls_goodness_of_fit_ref 2.808
_refine_ls_hydrogen_treatment constr
_refine_ls_matrix_type full
_refine_ls_number_parameters 542
_refine_ls_number_reflns 6615
_refine_ls_number_restraints 885
_refine_ls_restrained_S_all 2.703
_refine_ls_R_factor_all 0.1964
_refine_ls_R_factor_gt 0.1627
_refine_ls_shift/su_max 0.002
_refine_ls_shift/su_mean 0.000
_refine_ls_structure_factor_coef Fsqd
_refine_ls_weighting_details 'w=1/[\s^2^(Fo^2^)+(0.1000P)^2^] where P=(Fo^2^+2Fc^2^)/3'
_refine_ls_weighting_scheme calc
_refine_ls_wR_factor_gt 0.4009
_refine_ls_wR_factor_ref 0.4197
_reflns_Friedel_coverage 0.860
_reflns_Friedel_fraction_full 0.854
_reflns_Friedel_fraction_max 0.854
_reflns_number_gt 4853
_reflns_number_total 6615
_reflns_threshold_expression 'I > 2\s(I)'
_cod_data_source_file d0dt03472j2.cif
_cod_data_source_block 1-k_sg15
_cod_depositor_comments 'Adding full bibliography for 7705688--7705690.cif.'
_cod_database_code 7705688
_shelx_shelxl_version_number 2018/3
_shelx_space_group_comment
;
The symmetry employed for this shelxl refinement is uniquely defined
by the following loop, which should always be used as a source of
symmetry information in preference to the above space-group names.
They are only intended as comments.
;
_shelx_estimated_absorpt_t_max 0.971
_shelx_estimated_absorpt_t_min 0.929
_olex2_refinement_description
;
1. Twinned data refinement
 Scales: 0.842(3)
 0.158(3)
2. Fixed Uiso
 At 1.2 times of:
  All C(H) groups, All C(H,H) groups
3. Restrained distances
 O1_5-C1_5 = O1_5-C4_5
 O1_6-C1_6 = O1_6-C4_6
 O1_8-C1_8 = O1_8-C4_8
 O1_9-C1_9 = O1_9-C4_9
 1.436 with sigma of 0.03
 C2_5-C1_5 = C3_5-C2_5 = C4_5-C3_5
 C2_6-C1_6 = C3_6-C2_6 = C4_6-C3_6
 C2_8-C1_8 = C3_8-C2_8 = C4_8-C3_8
 C2_9-C1_9 = C3_9-C2_9 = C4_9-C3_9
 1.536 with sigma of 0.03
 K1-O1_6 \\sim K1-O1_9
 with sigma of 0.004
 K1-N1_12 \\sim K1-N1_13
 with sigma of 0.02
 K1-O1_5 \\sim K1-O1_8
 with sigma of 0.004
 K1-N1_10 \\sim K1-N1_11
 with sigma of 0.02
 N1_12-C7 \\sim N1_13-C7
 with sigma of 0.002
 N1_13-C7 \\sim N1_10-C7
 with sigma of 0.002
 N1_10-C7 \\sim N1_11-C7
 with sigma of 0.002
 C4_10-C3_10 \\sim C5_10-C4_10
 with sigma of 0.002
 C3_13-C2_13 \\sim C4_13-C3_13
 with sigma of 0.002
4. Uiso/Uaniso restraints and constraints
Uanis(C1_5) \\sim Ueq, Uanis(C1_6) \\sim Ueq, Uanis(C1_8) \\sim Ueq,
Uanis(C1_9) \\sim Ueq: with sigma of 0.04 and sigma for terminal atoms of 0.08
Uanis(C2_5) \\sim Ueq, Uanis(C2_6) \\sim Ueq, Uanis(C2_8) \\sim Ueq,
Uanis(C2_9) \\sim Ueq: with sigma of 0.04 and sigma for terminal atoms of 0.08
Uanis(C3_5) \\sim Ueq, Uanis(C3_6) \\sim Ueq, Uanis(C3_8) \\sim Ueq,
Uanis(C3_9) \\sim Ueq: with sigma of 0.04 and sigma for terminal atoms of 0.08
Uanis(O1_6) = Uanis(O1_9)
Uanis(N1_10) = Uanis(N1_11)
Uanis(C1_12) = Uanis(C2_12) = Uanis(C3_12) = Uanis(C4_12) = Uanis(C5_12) =
Uanis(C6_12) = Uanis(C1_13) = Uanis(C2_13) = Uanis(C3_13) = Uanis(C4_13) =
Uanis(C5_13) = Uanis(C6_13) = Uanis(N1_12) = Uanis(N1_13)
5. Rigid body (RIGU) restrains
 C1_5, C2_5, C3_5, C4_5, O1_5
 C1_6, C2_6, C3_6, C4_6, O1_6
 C1_8, C2_8, C3_8, C4_8, O1_8
 C1_9, C2_9, C3_9, C4_9, O1_9
 with sigma for 1-2 distances of 0.002 and sigma for 1-3 distances of 0.004
 N1_10, C1_10, C2_10, C3_10, C4_10, C5_10, C6_10
 N1_11, C1_11, C2_11, C3_11, C4_11, C5_11, C6_11
 N1_12, C1_12, C2_12, C3_12, C4_12, C5_12, C6_12
 N1_13, C1_13, C2_13, C3_13, C4_13, C5_13, C6_13
 with sigma for 1-2 distances of 0.002 and sigma for 1-3 distances of 0.004
 All non-hydrogen atoms
 with sigma for 1-2 distances of 0.001 and sigma for 1-3 distances of 0.001
6. Same fragment restrains
{N1_11, C1_11, C2_11, C3_11, C4_11, C5_11, C6_11}
{N1_12, C1_12, C2_12, C3_12, C4_12, C5_12, C6_12}
{N1_13, C1_13, C2_13, C3_13, C4_13, C5_13, C6_13}
as
{N1_10, C1_10, C2_10, C3_10, C4_10, C5_10, C6_10} sigma for 1-2: 0.002 1-3:
0.004
{C1_6, C2_6, C3_6, C4_6, O1_6}
{C1_8, C2_8, C3_8, C4_8, O1_8}
{C1_9, C2_9, C3_9, C4_9, O1_9}
as
{C1_5, C2_5, C3_5, C4_5, O1_5} sigma for 1-2: 0.002 1-3: 0.004
7. Others
 Fixed Sof: C1(0.5) H1A(0.5) H1B(0.5) C2(0.5) H2A(0.5) H2B(0.5) C3(0.5)
 H3A(0.5) H3B(0.5) C4(0.5) H4A(0.5) H4B(0.5) O1(0.5) C1(0.5) H1A(0.5) H1B(0.5)
 C2(0.5) H2A(0.5) H2B(0.5) C3(0.5) H3A(0.5) H3B(0.5) C4(0.5) H4A(0.5) H4B(0.5)
 O1(0.5) C1(0.5) H1A(0.5) H1B(0.5) C2(0.5) H2A(0.5) H2B(0.5) C3(0.5) H3A(0.5)
 H3B(0.5) C4(0.5) H4A(0.5) H4B(0.5) O1(0.5) C1(0.5) H1A(0.5) H1B(0.5) C2(0.5)
 H2A(0.5) H2B(0.5) C3(0.5) H3A(0.5) H3B(0.5) C4(0.5) H4A(0.5) H4B(0.5) O1(0.5)
 N1(0.5) C1(0.5) H1(0.5) C2(0.5) H2A(0.5) H2B(0.5) C3(0.5) H3A(0.5) H3B(0.5)
 C4(0.5) H4A(0.5) H4B(0.5) C5(0.5) H5A(0.5) H5B(0.5) C6(0.5) H6A(0.5) H6B(0.5)
 N1(0.5) C1(0.5) H1(0.5) C2(0.5) H2A(0.5) H2B(0.5) C3(0.5) H3A(0.5) H3B(0.5)
 C4(0.5) H4A(0.5) H4B(0.5) C5(0.5) H5A(0.5) H5B(0.5) C6(0.5) H6A(0.5) H6B(0.5)
 N1(0.5) C1(0.5) H1(0.5) C2(0.5) H2A(0.5) H2B(0.5) C3(0.5) H3A(0.5) H3B(0.5)
 C4(0.5) H4A(0.5) H4B(0.5) C5(0.5) H5A(0.5) H5B(0.5) C6(0.5) H6A(0.5) H6B(0.5)
 N1(0.5) C1(0.5) H1(0.5) C2(0.5) H2A(0.5) H2B(0.5) C3(0.5) H3A(0.5) H3B(0.5)
 C4(0.5) H4A(0.5) H4B(0.5) C5(0.5) H5A(0.5) H5B(0.5) C6(0.5) H6A(0.5) H6B(0.5)
8.a Ternary CH refined with riding coordinates:
 C1(H1), C1(H1), C1(H1), C1(H1)
8.b Secondary CH2 refined with riding coordinates:
 C1(H1A,H1B), C2(H2A,H2B), C3(H3A,H3B), C5(H5A,H5B), C6(H6A,H6B), C1(H1A,H1B),
 C2(H2A,H2B), C3(H3A,H3B), C5(H5A,H5B), C6(H6A,H6B), C1(H1A,H1B), C2(H2A,H2B),
 C3(H3A,H3B), C4(H4A,H4B), C1(H1A,H1B), C2(H2A,H2B), C3(H3A,H3B), C4(H4A,H4B),
 C1(H1A,H1B), C2(H2A,H2B), C3(H3A,H3B), C5(H5A,H5B), C6(H6A,H6B), C1(H1A,H1B),
 C2(H2A,H2B), C3(H3A,H3B), C4(H4A,H4B), C1(H1A,H1B), C2(H2A,H2B), C3(H3A,H3B),
 C4(H4A,H4B), C2(H2A,H2B), C3(H3A,H3B), C4(H4A,H4B), C5(H5A,H5B), C6(H6A,H6B),
 C2(H2A,H2B), C3(H3A,H3B), C4(H4A,H4B), C5(H5A,H5B), C6(H6A,H6B), C2(H2A,H2B),
 C3(H3A,H3B), C4(H4A,H4B), C5(H5A,H5B), C6(H6A,H6B), C2(H2A,H2B), C3(H3A,H3B),
 C4(H4A,H4B), C5(H5A,H5B), C6(H6A,H6B)
;
_olex2_diffrn_ambient_temperature_device 'Oxford Cryosystems'
_olex2_exptl_crystal_mounting_method 'The crystal was mounted on a loop with paratone'
_olex2_submission_special_instructions 'No special instructions were received'

loop_
_space_group_symop_operation_xyz
'x, y, z'
'-x, y, -z+1/2'
'x+1/2, y+1/2, z'
'-x+1/2, y+1/2, -z+1/2'
'-x, -y, -z'
'x, -y, z-1/2'
'-x+1/2, -y+1/2, -z'
'x+1/2, -y+1/2, z-1/2'

loop_
_atom_site_aniso_label
_atom_site_aniso_U_11
_atom_site_aniso_U_22
_atom_site_aniso_U_33
_atom_site_aniso_U_23
_atom_site_aniso_U_13
_atom_site_aniso_U_12
K1 0.0458(12) 0.0517(11) 0.0621(12) -0.0056(9) -0.0023(9) 0.0146(9)
P1 0.0263(11) 0.1006(19) 0.0609(15) -0.0454(14) -0.0110(10) 0.0202(12)
O1_5 0.049(6) 0.123(7) 0.103(11) -0.028(8) -0.008(5) 0.010(5)
O1_6 0.082(6) 0.102(4) 0.081(5) 0.029(4) 0.026(5) 0.028(4)
O1_8 0.095(11) 0.105(6) 0.073(7) -0.016(6) 0.011(8) 0.020(8)
O1_9 0.082(6) 0.102(4) 0.081(5) 0.029(4) 0.026(5) 0.028(4)
N2_3 0.034(3) 0.116(4) 0.064(4) -0.024(3) -0.010(3) 0.027(3)
N2 0.034(3) 0.087(5) 0.070(4) -0.040(3) -0.006(2) 0.021(2)
N3_4 0.037(4) 0.081(4) 0.061(3) -0.037(2) -0.012(2) 0.021(3)
N4_7 0.037(3) 0.115(4) 0.073(5) -0.057(4) 0.001(3) 0.004(3)
N1_10 0.033(3) 0.0336(18) 0.114(5) -0.020(2) -0.019(3) 0.0039(18)
N1_11 0.033(3) 0.0336(18) 0.114(5) -0.020(2) -0.019(3) 0.0039(18)
N1_12 0.053(2) 0.0363(16) 0.060(3) -0.0076(16) -0.0042(18) 0.0032(15)
N1_13 0.053(2) 0.0363(16) 0.060(3) -0.0076(16) -0.0042(18) 0.0032(15)
C1_3 0.042(6) 0.218(12) 0.167(12) 0.089(11) 0.037(7) 0.058(7)
C2_3 0.051(6) 0.223(10) 0.100(7) 0.045(7) 0.008(5) 0.064(6)
C3_3 0.043(5) 0.227(10) 0.154(13) 0.089(9) 0.035(7) 0.065(7)
C5_3 0.044(5) 0.108(6) 0.101(8) 0.000(5) 0.021(5) 0.029(4)
C6_3 0.034(3) 0.104(5) 0.098(8) -0.031(5) -0.013(4) 0.021(4)
C1_4 0.038(5) 0.116(5) 0.071(5) -0.025(3) -0.005(4) 0.023(4)
C7 0.036(3) 0.0393(18) 0.083(4) -0.022(2) -0.010(3) 0.0117(18)
C2_4 0.059(6) 0.091(4) 0.072(5) -0.026(3) -0.010(4) 0.025(4)
C3_4 0.067(6) 0.103(5) 0.075(5) -0.018(4) -0.003(4) 0.029(5)
C5_4 0.043(5) 0.101(5) 0.065(5) -0.040(4) -0.003(4) 0.020(4)
C6_4 0.040(4) 0.091(4) 0.064(4) -0.046(3) -0.004(3) 0.009(4)
C1_5 0.049(6) 0.097(6) 0.081(12) -0.015(8) -0.005(5) 0.011(5)
C2_5 0.057(7) 0.079(7) 0.044(9) 0.007(7) 0.015(6) -0.002(6)
C3_5 0.081(11) 0.120(14) 0.105(13) -0.035(12) -0.021(9) 0.016(9)
C4_5 0.064(7) 0.182(17) 0.20(3) -0.099(19) -0.020(8) 0.004(8)
C1_6 0.075(9) 0.069(7) 0.073(7) 0.011(6) 0.021(7) 0.009(6)
C2_6 0.117(16) 0.080(8) 0.062(8) 0.011(6) -0.023(9) -0.026(9)
C3_6 0.117(17) 0.102(6) 0.061(10) 0.005(7) -0.030(11) -0.002(7)
C4_6 0.109(11) 0.120(8) 0.062(10) 0.022(8) 0.001(9) 0.017(7)
C1_7 0.066(5) 0.086(6) 0.082(6) -0.031(5) -0.015(4) -0.010(4)
C2_7 0.051(4) 0.158(9) 0.117(7) -0.105(8) 0.009(4) -0.004(5)
C3_7 0.080(5) 0.164(12) 0.105(6) -0.092(7) 0.015(4) -0.041(6)
C5_7 0.057(4) 0.082(6) 0.091(5) -0.030(5) -0.006(4) -0.020(4)
C6_7 0.040(3) 0.119(8) 0.088(5) -0.041(5) 0.000(3) 0.003(4)
C1_8 0.14(2) 0.116(9) 0.092(9) -0.033(8) -0.020(11) 0.042(12)
C2_8 0.109(18) 0.130(12) 0.097(10) -0.042(10) -0.020(12) 0.041(13)
C3_8 0.092(16) 0.142(14) 0.078(9) -0.034(9) 0.006(10) 0.047(12)
C4_8 0.15(2) 0.141(12) 0.073(8) -0.030(8) 0.001(11) 0.062(14)
C1_9 0.077(7) 0.127(13) 0.15(2) 0.053(13) 0.021(8) 0.017(6)
C2_9 0.103(8) 0.142(15) 0.15(2) 0.051(16) 0.009(13) -0.008(9)
C3_9 0.110(10) 0.135(16) 0.16(2) 0.064(17) 0.039(13) 0.017(10)
C4_9 0.109(9) 0.110(10) 0.17(3) 0.059(14) 0.053(14) 0.035(9)
C1_10 0.038(10) 0.040(3) 0.154(10) -0.039(4) -0.008(7) 0.000(4)
C2_10 0.041(11) 0.043(6) 0.151(11) -0.042(6) -0.011(9) 0.003(6)
C3_10 0.052(12) 0.043(7) 0.174(13) -0.048(7) 0.002(11) 0.000(7)
C4_10 0.053(12) 0.043(7) 0.182(15) -0.045(8) 0.005(11) 0.001(7)
C5_10 0.056(11) 0.038(4) 0.183(16) -0.047(8) 0.008(11) -0.005(6)
C6_10 0.060(14) 0.034(4) 0.165(12) -0.037(6) -0.001(9) -0.003(6)
C1_11 0.026(8) 0.037(3) 0.117(8) -0.028(3) -0.004(6) 0.001(3)
C2_11 0.030(9) 0.026(5) 0.120(9) -0.011(4) 0.006(8) 0.005(5)
C3_11 0.037(9) 0.029(5) 0.094(8) -0.012(5) 0.010(7) 0.000(6)
C4_11 0.069(11) 0.022(5) 0.085(9) -0.022(5) 0.010(7) 0.004(6)
C5_11 0.065(10) 0.036(4) 0.084(9) -0.034(5) 0.005(8) 0.000(5)
C6_11 0.028(9) 0.030(4) 0.113(8) -0.032(4) 0.003(7) 0.010(5)
C1_12 0.053(2) 0.0363(16) 0.060(3) -0.0076(16) -0.0042(18) 0.0032(15)
C2_12 0.053(2) 0.0363(16) 0.060(3) -0.0076(16) -0.0042(18) 0.0032(15)
C3_12 0.053(2) 0.0363(16) 0.060(3) -0.0076(16) -0.0042(18) 0.0032(15)
C4_12 0.053(2) 0.0363(16) 0.060(3) -0.0076(16) -0.0042(18) 0.0032(15)
C5_12 0.053(2) 0.0363(16) 0.060(3) -0.0076(16) -0.0042(18) 0.0032(15)
C6_12 0.053(2) 0.0363(16) 0.060(3) -0.0076(16) -0.0042(18) 0.0032(15)
C1_13 0.053(2) 0.0363(16) 0.060(3) -0.0076(16) -0.0042(18) 0.0032(15)
C2_13 0.053(2) 0.0363(16) 0.060(3) -0.0076(16) -0.0042(18) 0.0032(15)
C3_13 0.053(2) 0.0363(16) 0.060(3) -0.0076(16) -0.0042(18) 0.0032(15)
C4_13 0.053(2) 0.0363(16) 0.060(3) -0.0076(16) -0.0042(18) 0.0032(15)
C5_13 0.053(2) 0.0363(16) 0.060(3) -0.0076(16) -0.0042(18) 0.0032(15)
C6_13 0.053(2) 0.0363(16) 0.060(3) -0.0076(16) -0.0042(18) 0.0032(15)

loop_
_atom_site_label
_atom_site_type_symbol
_atom_site_thermal_displace_type
_atom_site_fract_x
_atom_site_fract_y
_atom_site_fract_z
_atom_site_occupancy
_atom_site_U_iso_or_equiv
_atom_site_calc_flag
_atom_site_refinement_flags
_atom_site_disorder_assembly
_atom_site_disorder_group
K1 K Uani 0.04227(12) 0.55873(9) 0.18469(9) 1.000 0.0534(7) d D . .
P1 P Uani -0.29342(13) 0.55304(14) 0.14978(12) 1.000 0.0631(9) d . . .
O1_5 O Uani 0.0911(8) 0.4901(7) 0.0832(6) 0.500 0.092(5) d DP A 1
O1_6 O Uani 0.1333(9) 0.6380(6) 0.0984(6) 0.500 0.088(3) d DP A 1
O1_8 O Uani 0.1270(10) 0.4801(7) 0.1069(6) 0.500 0.091(5) d DP A 2
O1_9 O Uani 0.1054(8) 0.6492(7) 0.0928(7) 0.500 0.088(3) d DP A 2
N2_3 N Uani -0.3384(5) 0.6180(5) 0.1206(4) 1.000 0.072(2) d . . .
N2 N Uani -0.2031(4) 0.5566(4) 0.1406(4) 1.000 0.064(2) d . . .
N3_4 N Uani -0.3288(4) 0.5515(4) 0.2178(4) 1.000 0.060(2) d . . .
N4_7 N Uani -0.3339(5) 0.4870(5) 0.1179(4) 1.000 0.075(2) d . . .
N1_10 N Uani -0.1078(6) 0.5042(3) 0.2100(5) 0.500 0.061(2) d DP A 1
N1_11 N Uani -0.1101(6) 0.5042(3) 0.2119(6) 0.500 0.061(2) d DP A 2
N1_12 N Uani -0.1091(6) 0.6141(3) 0.2044(5) 0.500 0.0500(13) d DP A 2
N1_13 N Uani -0.1107(6) 0.6108(3) 0.2129(4) 0.500 0.0500(13) d DP A 1
C1_3 C Uani -0.4216(7) 0.7243(9) 0.0663(9) 1.000 0.141(6) d . . .
C2_3 C Uani -0.3082(8) 0.6472(9) 0.0686(7) 1.000 0.125(5) d . . .
C3_3 C Uani -0.3316(7) 0.7130(9) 0.0636(8) 1.000 0.140(6) d . . .
C5_3 C Uani -0.4525(6) 0.6894(6) 0.1181(6) 1.000 0.084(4) d . . .
C6_3 C Uani -0.4258(6) 0.6219(6) 0.1208(6) 1.000 0.079(3) d . . .
C1_4 C Uani -0.3719(6) 0.5493(6) 0.3436(5) 1.000 0.075(3) d . . .
C7 C Uani -0.1407(5) 0.55771(19) 0.1856(5) 1.000 0.0532(18) d D . .
C2_4 C Uani -0.3167(6) 0.4921(6) 0.2570(5) 1.000 0.075(3) d . . .
C3_4 C Uani -0.3745(7) 0.4920(5) 0.3034(5) 1.000 0.082(3) d . . .
C5_4 C Uani -0.3780(6) 0.6088(5) 0.3054(5) 1.000 0.070(3) d . . .
C6_4 C Uani -0.3185(5) 0.6106(5) 0.2565(4) 1.000 0.065(2) d . . .
C1_5 C Uani 0.1736(9) 0.4889(8) 0.0930(9) 0.500 0.076(5) d DUP A 1
C2_5 C Uani 0.2068(8) 0.4277(8) 0.0688(8) 0.500 0.060(4) d DUP A 1
C3_5 C Uani 0.1402(11) 0.4068(11) 0.0235(10) 0.500 0.103(7) d DUP A 1
C4_5 C Uani 0.0682(9) 0.4348(11) 0.0471(12) 0.500 0.150(12) d DP A 1
C1_6 C Uani 0.0965(11) 0.6568(7) 0.0431(7) 0.500 0.072(4) d DUP A 1
C2_6 C Uani 0.1238(14) 0.7224(7) 0.0252(7) 0.500 0.087(7) d DUP A 1
C3_6 C Uani 0.1678(15) 0.7458(7) 0.0833(8) 0.500 0.095(7) d DUP A 1
C4_6 C Uani 0.1909(12) 0.6866(8) 0.1159(8) 0.500 0.097(6) d DP A 1
C1_7 C Uani -0.4162(7) 0.4044(6) 0.0291(5) 1.000 0.079(3) d . . .
C2_7 C Uani -0.2922(7) 0.4432(7) 0.0783(6) 1.000 0.109(4) d . . .
C3_7 C Uani -0.3320(8) 0.4291(8) 0.0227(7) 1.000 0.116(5) d . . .
C5_7 C Uani -0.4597(6) 0.4458(5) 0.0736(5) 1.000 0.077(3) d . . .
C6_7 C Uani -0.4146(6) 0.4588(6) 0.1283(5) 1.000 0.082(3) d . . .
C1_8 C Uani 0.1666(16) 0.4210(9) 0.1128(7) 0.500 0.117(8) d DUP A 2
C2_8 C Uani 0.1715(15) 0.3890(10) 0.0525(8) 0.500 0.113(8) d DUP A 2
C3_8 C Uani 0.1073(15) 0.4250(10) 0.0146(8) 0.500 0.104(8) d DUP A 2
C4_8 C Uani 0.1012(17) 0.4879(9) 0.0443(8) 0.500 0.122(8) d DP A 2
C1_9 C Uani 0.1862(10) 0.6353(9) 0.1015(9) 0.500 0.118(8) d DUP A 2
C2_9 C Uani 0.2351(9) 0.6926(11) 0.0861(13) 0.500 0.132(9) d DUP A 2
C3_9 C Uani 0.1758(12) 0.7320(10) 0.0467(12) 0.500 0.134(9) d DUP A 2
C4_9 C Uani 0.0980(11) 0.7129(9) 0.0672(13) 0.500 0.128(11) d DP A 2
C1_10 C Uani -0.1372(7) 0.4445(4) 0.1795(6) 0.500 0.078(5) d DP A 1
C2_10 C Uani -0.0837(9) 0.4264(6) 0.1281(7) 0.500 0.079(6) d DP A 1
C3_10 C Uani -0.1052(11) 0.3607(6) 0.1009(7) 0.500 0.090(6) d DP A 1
C4_10 C Uani -0.1017(10) 0.3077(5) 0.1489(8) 0.500 0.093(7) d DP A 1
C5_10 C Uani -0.1601(10) 0.3251(5) 0.1968(8) 0.500 0.092(7) d DP A 1
C6_10 C Uani -0.1369(10) 0.3901(4) 0.2254(7) 0.500 0.087(6) d DP A 1
C1_11 C Uani -0.1360(6) 0.4373(4) 0.1979(6) 0.500 0.060(4) d DP A 2
C2_11 C Uani -0.0859(9) 0.4085(5) 0.1487(6) 0.500 0.059(5) d DP A 2
C3_11 C Uani -0.1037(10) 0.3370(5) 0.1384(6) 0.500 0.053(4) d DP A 2
C4_11 C Uani -0.0912(9) 0.2981(5) 0.1967(6) 0.500 0.059(5) d DP A 2
C5_11 C Uani -0.1463(10) 0.3254(5) 0.2430(6) 0.500 0.062(5) d DP A 2
C6_11 C Uani -0.1265(9) 0.3966(4) 0.2547(6) 0.500 0.057(4) d DP A 2
C1_12 C Uani -0.1308(6) 0.6809(4) 0.1863(5) 0.500 0.0500(13) d DP A 2
C2_12 C Uani -0.0794(8) 0.7038(5) 0.1353(6) 0.500 0.0500(13) d DP A 2
C3_12 C Uani -0.0920(9) 0.7752(4) 0.1210(5) 0.500 0.0500(13) d DP A 2
C4_12 C Uani -0.0757(8) 0.8172(4) 0.1770(5) 0.500 0.0500(13) d DP A 2
C5_12 C Uani -0.1325(8) 0.7962(4) 0.2248(6) 0.500 0.0500(13) d DP A 2
C6_12 C Uani -0.1179(8) 0.7251(4) 0.2406(6) 0.500 0.0500(13) d DP A 2
C1_13 C Uani -0.1412(6) 0.6679(4) 0.1786(5) 0.500 0.0500(13) d DP A 1
C2_13 C Uani -0.0887(8) 0.6817(5) 0.1255(5) 0.500 0.0500(13) d DP A 1
C3_13 C Uani -0.1094(9) 0.7457(5) 0.0946(5) 0.500 0.0500(13) d DP A 1
C4_13 C Uani -0.1048(8) 0.8020(5) 0.1391(5) 0.500 0.0500(13) d DP A 1
C5_13 C Uani -0.1631(8) 0.7886(5) 0.1881(6) 0.500 0.0500(13) d DP A 1
C6_13 C Uani -0.1403(8) 0.7256(4) 0.2207(6) 0.500 0.0500(13) d DP A 1
H1A_3 H Uiso -0.43225 0.77104 0.07042 1.000 0.1700 c RU . .
H1B_3 H Uiso -0.44895 0.70910 0.02816 1.000 0.1700 c RU . .
H2A_3 H Uiso -0.32790 0.62349 0.03196 1.000 0.1500 c RU . .
H2B_3 H Uiso -0.24960 0.64450 0.07108 1.000 0.1500 c RU . .
H3A_3 H Uiso -0.31393 0.73027 0.02475 1.000 0.1680 c RU . .
H3B_3 H Uiso -0.30406 0.73770 0.09674 1.000 0.1680 c RU . .
H5A_3 H Uiso -0.51120 0.69040 0.11491 1.000 0.1000 c RU . .
H5B_3 H Uiso -0.43480 0.71154 0.15607 1.000 0.1000 c RU . .
H6A_3 H Uiso -0.44952 0.59794 0.08562 1.000 0.0950 c RU . .
H6B_3 H Uiso -0.44402 0.60150 0.15818 1.000 0.0950 c RU . .
H1A_4 H Uiso -0.32158 0.54967 0.36870 1.000 0.0900 c RU . .
H1B_4 H Uiso -0.41644 0.54766 0.37108 1.000 0.0900 c RU . .
H2A_4 H Uiso -0.32317 0.45276 0.23174 1.000 0.0890 c RU . .
H2B_4 H Uiso -0.26242 0.49205 0.27619 1.000 0.0890 c RU . .
H3A_4 H Uiso -0.36618 0.45292 0.32864 1.000 0.0980 c RU . .
H3B_4 H Uiso -0.42820 0.48901 0.28331 1.000 0.0980 c RU . .
H5A_4 H Uiso -0.43218 0.61149 0.28616 1.000 0.0830 c RU . .
H5B_4 H Uiso -0.36990 0.64706 0.33184 1.000 0.0830 c RU . .
H6A_4 H Uiso -0.26396 0.61200 0.27523 1.000 0.0780 c RU . .
H6B_4 H Uiso -0.32693 0.64974 0.23132 1.000 0.0780 c RU . .
H1A_5 H Uiso 0.18744 0.49213 0.13703 0.500 0.0910 c RUP A 1
H1B_5 H Uiso 0.19714 0.52632 0.07273 0.500 0.0910 c RUP A 1
H2A_5 H Uiso 0.21626 0.39521 0.10123 0.500 0.0710 c RUP A 1
H2B_5 H Uiso 0.25684 0.43560 0.04848 0.500 0.0710 c RUP A 1
H3A_5 H Uiso 0.14920 0.42367 -0.01748 0.500 0.1240 c RUP A 1
H3B_5 H Uiso 0.13629 0.35918 0.02154 0.500 0.1240 c RUP A 1
H4A_5 H Uiso 0.03097 0.44778 0.01324 0.500 0.1790 c RUP A 1
H4B_5 H Uiso 0.04142 0.40263 0.07222 0.500 0.1790 c RUP A 1
H1A_6 H Uiso 0.03825 0.65725 0.04660 0.500 0.0860 c RUP A 1
H1B_6 H Uiso 0.10902 0.62523 0.01136 0.500 0.0860 c RUP A 1
H2A_6 H Uiso 0.07839 0.75081 0.01362 0.500 0.1050 c RUP A 1
H2B_6 H Uiso 0.15966 0.71997 -0.00882 0.500 0.1050 c RUP A 1
H3A_6 H Uiso 0.21506 0.77146 0.07383 0.500 0.1140 c RUP A 1
H3B_6 H Uiso 0.13270 0.77269 0.10757 0.500 0.1140 c RUP A 1
H4A_6 H Uiso 0.24449 0.67281 0.10509 0.500 0.1170 c RUP A 1
H4B_6 H Uiso 0.19157 0.69394 0.16021 0.500 0.1170 c RUP A 1
H1A_7 H Uiso -0.44532 0.40529 -0.01094 1.000 0.0950 c RU . .
H1B_7 H Uiso -0.41432 0.35920 0.04352 1.000 0.0950 c RU . .
H2A_7 H Uiso -0.24005 0.46240 0.07026 1.000 0.1300 c RU . .
H2B_7 H Uiso -0.28195 0.40213 0.10033 1.000 0.1300 c RU . .
H3A_7 H Uiso -0.30145 0.39623 0.00124 1.000 0.1390 c RU . .
H3B_7 H Uiso -0.33406 0.46866 -0.00256 1.000 0.1390 c RU . .
H5A_7 H Uiso -0.47456 0.48722 0.05386 1.000 0.0920 c RU . .
H5B_7 H Uiso -0.50930 0.42352 0.08356 1.000 0.0920 c RU . .
H6A_7 H Uiso -0.40771 0.41824 0.15168 1.000 0.0990 c RU . .
H6B_7 H Uiso -0.44443 0.48936 0.15304 1.000 0.0990 c RU . .
H1A_8 H Uiso 0.13804 0.39258 0.14035 0.500 0.1420 c RUP A 2
H1B_8 H Uiso 0.22079 0.42820 0.13090 0.500 0.1420 c RUP A 2
H2A_8 H Uiso 0.15959 0.34235 0.05485 0.500 0.1360 c RUP A 2
H2B_8 H Uiso 0.22443 0.39497 0.03595 0.500 0.1360 c RUP A 2
H3A_8 H Uiso 0.12284 0.43013 -0.02778 0.500 0.1250 c RUP A 2
H3B_8 H Uiso 0.05619 0.40156 0.01448 0.500 0.1250 c RUP A 2
H4A_8 H Uiso 0.13493 0.51994 0.02458 0.500 0.1440 c RUP A 2
H4B_8 H Uiso 0.04561 0.50334 0.04109 0.500 0.1440 c RUP A 2
H1A_9 H Uiso 0.19982 0.59840 0.07550 0.500 0.1390 c RUP A 2
H1B_9 H Uiso 0.19811 0.62289 0.14425 0.500 0.1390 c RUP A 2
H2A_9 H Uiso 0.28165 0.67994 0.06337 0.500 0.1580 c RUP A 2
H2B_9 H Uiso 0.25329 0.71671 0.12299 0.500 0.1580 c RUP A 2
H3A_9 H Uiso 0.18469 0.77880 0.05276 0.500 0.1610 c RUP A 2
H3B_9 H Uiso 0.18034 0.72163 0.00328 0.500 0.1610 c RUP A 2
H4A_9 H Uiso 0.08029 0.74366 0.09798 0.500 0.1550 c RUP A 2
H4B_9 H Uiso 0.05829 0.71279 0.03256 0.500 0.1550 c RUP A 2
H1_10 H Uiso -0.19254 0.45166 0.16247 0.500 0.0930 c RUP A 1
H2A_10 H Uiso -0.08872 0.45970 0.09593 0.500 0.0950 c RUP A 1
H2B_10 H Uiso -0.02775 0.42579 0.14390 0.500 0.0950 c RUP A 1
H3A_10 H Uiso -0.15935 0.36255 0.08156 0.500 0.1080 c RUP A 1
H3B_10 H Uiso -0.06797 0.35009 0.06913 0.500 0.1080 c RUP A 1
H4A_10 H Uiso -0.11618 0.26559 0.13016 0.500 0.1110 c RUP A 1
H4B_10 H Uiso -0.04735 0.30428 0.16767 0.500 0.1110 c RUP A 1
H5A_10 H Uiso -0.21445 0.32761 0.17789 0.500 0.1110 c RUP A 1
H5B_10 H Uiso -0.15936 0.29125 0.22846 0.500 0.1110 c RUP A 1
H6A_10 H Uiso -0.17448 0.40072 0.25689 0.500 0.1040 c RUP A 1
H6B_10 H Uiso -0.08330 0.38655 0.24539 0.500 0.1040 c RUP A 1
H1_11 H Uiso -0.19308 0.43763 0.18323 0.500 0.0720 c RUP A 2
H2A_11 H Uiso -0.09664 0.43228 0.11025 0.500 0.0700 c RUP A 2
H2B_11 H Uiso -0.02893 0.41383 0.16070 0.500 0.0700 c RUP A 2
H3A_11 H Uiso -0.15927 0.33201 0.12255 0.500 0.0640 c RUP A 2
H3B_11 H Uiso -0.06865 0.31989 0.10755 0.500 0.0640 c RUP A 2
H4A_11 H Uiso -0.10346 0.25207 0.18893 0.500 0.0700 c RUP A 2
H4B_11 H Uiso -0.03530 0.30154 0.21229 0.500 0.0700 c RUP A 2
H5A_11 H Uiso -0.20214 0.32118 0.22751 0.500 0.0740 c RUP A 2
H5B_11 H Uiso -0.13978 0.30074 0.28136 0.500 0.0740 c RUP A 2
H6A_11 H Uiso -0.16164 0.41366 0.28543 0.500 0.0690 c RUP A 2
H6B_11 H Uiso -0.07109 0.40003 0.27140 0.500 0.0690 c RUP A 2
H1_12 H Uiso -0.18796 0.68222 0.17197 0.500 0.0600 c RUP A 2
H2A_12 H Uiso -0.02279 0.69632 0.14733 0.500 0.0600 c RUP A 2
H2B_12 H Uiso -0.09237 0.67801 0.09836 0.500 0.0600 c RUP A 2
H3A_12 H Uiso -0.05625 0.78831 0.08901 0.500 0.0600 c RUP A 2
H3B_12 H Uiso -0.14732 0.78201 0.10524 0.500 0.0600 c RUP A 2
H4A_12 H Uiso -0.02008 0.81164 0.19259 0.500 0.0600 c RUP A 2
H4B_12 H Uiso -0.08429 0.86321 0.16665 0.500 0.0600 c RUP A 2
H5A_12 H Uiso -0.12387 0.82306 0.26167 0.500 0.0600 c RUP A 2
H5B_12 H Uiso -0.18798 0.80225 0.20916 0.500 0.0600 c RUP A 2
H6A_12 H Uiso -0.06284 0.71993 0.25748 0.500 0.0600 c RUP A 2
H6B_12 H Uiso -0.15412 0.71206 0.27232 0.500 0.0600 c RUP A 2
H1_13 H Uiso -0.19674 0.65942 0.16280 0.500 0.0600 c RUP A 1
H2A_13 H Uiso -0.03246 0.68251 0.14050 0.500 0.0600 c RUP A 1
H2B_13 H Uiso -0.09514 0.64638 0.09544 0.500 0.0600 c RUP A 1
H3A_13 H Uiso -0.16368 0.74322 0.07555 0.500 0.0600 c RUP A 1
H3B_13 H Uiso -0.07225 0.75359 0.06206 0.500 0.0600 c RUP A 1
H4A_13 H Uiso -0.11874 0.84282 0.11791 0.500 0.0600 c RUP A 1
H4B_13 H Uiso -0.05025 0.80600 0.15752 0.500 0.0600 c RUP A 1
H5A_13 H Uiso -0.16201 0.82468 0.21759 0.500 0.0600 c RUP A 1
H5B_13 H Uiso -0.21756 0.78514 0.16956 0.500 0.0600 c RUP A 1
H6A_13 H Uiso -0.08649 0.73030 0.24033 0.500 0.0600 c RUP A 1
H6B_13 H Uiso -0.17766 0.71774 0.25303 0.500 0.0600 c RUP A 1

loop_
_atom_type_symbol
_atom_type_description
_atom_type_scat_dispersion_real
_atom_type_scat_dispersion_imag
_atom_type_scat_source
C C 0.0033 0.0016 'International Tables Vol C Tables 4.2.6.8 and 6.1.1.4'
H H 0.0000 0.0000 'International Tables Vol C Tables 4.2.6.8 and 6.1.1.4'
K K 0.2009 0.2494 'International Tables Vol C Tables 4.2.6.8 and 6.1.1.4'
N N 0.0061 0.0033 'International Tables Vol C Tables 4.2.6.8 and 6.1.1.4'
O O 0.0106 0.0060 'International Tables Vol C Tables 4.2.6.8 and 6.1.1.4'
P P 0.1023 0.0942 'International Tables Vol C Tables 4.2.6.8 and 6.1.1.4'

loop_
_geom_angle_atom_site_label_1
_geom_angle_atom_site_label_2
_geom_angle_atom_site_label_3
_geom_angle
_geom_angle_site_symmetry_1
_geom_angle_site_symmetry_2
_geom_angle_site_symmetry_3
_geom_angle_publ_flag
O1_5 K1 O1_6 65.8(4) . . . yes
O1_5 K1 O1_8 16.5(4) . . . yes
O1_5 K1 O1_9 69.4(4) . . . yes
O1_5 K1 N1_10 104.8(3) . . . yes
O1_5 K1 N1_11 105.5(4) . . . yes
O1_5 K1 N1_12 128.7(4) . . . yes
O1_5 K1 N1_13 131.4(3) . . . yes
O1_5 K1 C7 109.6(3) . . . yes
O1_5 K1 N1_10 110.1(3) . . 2_555 yes
O1_5 K1 N1_11 109.2(4) . . 2_555 yes
O1_5 K1 N1_12 139.5(3) . . 2_555 yes
O1_5 K1 N1_13 137.4(4) . . 2_555 yes
O1_6 K1 O1_8 68.6(4) . . . yes
O1_6 K1 O1_9 10.2(4) . . . yes
O1_6 K1 N1_10 146.1(4) . . . yes
O1_6 K1 N1_11 146.5(4) . . . yes
O1_6 K1 N1_12 111.6(3) . . . yes
O1_6 K1 N1_13 115.1(3) . . . yes
O1_6 K1 N1_10 124.2(3) . . 2_555 yes
O1_6 K1 N1_11 123.3(4) . . 2_555 yes
O1_6 K1 N1_12 97.5(3) . . 2_555 yes
O1_6 K1 N1_13 95.9(3) . . 2_555 yes
O1_8 K1 O1_9 74.9(4) . . . yes
O1_8 K1 N1_10 112.0(4) . . . yes
O1_8 K1 N1_11 112.7(4) . . . yes
O1_8 K1 N1_12 144.4(4) . . . yes
O1_8 K1 N1_13 146.6(4) . . . yes
O1_8 K1 N1_10 94.8(4) . . 2_555 yes
O1_8 K1 N1_11 93.8(4) . . 2_555 yes
O1_8 K1 N1_12 124.1(4) . . 2_555 yes
O1_8 K1 N1_13 122.2(4) . . 2_555 yes
O1_9 K1 N1_10 136.9(3) . . . yes
O1_9 K1 N1_11 137.2(4) . . . yes
O1_9 K1 N1_12 101.8(3) . . . yes
O1_9 K1 N1_13 105.3(3) . . . yes
O1_9 K1 N1_10 133.2(3) . . 2_555 yes
O1_9 K1 N1_11 132.3(3) . . 2_555 yes
O1_9 K1 N1_12 100.9(3) . . 2_555 yes
O1_9 K1 N1_13 99.5(3) . . 2_555 yes
N1_10 K1 N1_12 47.1(2) . . . yes
N1_10 K1 N1_13 45.2(2) . . . yes
N1_10 K1 N1_10 89.7(3) . . 2_555 yes
N1_10 K1 N1_11 90.6(3) . . 2_555 yes
N1_10 K1 N1_12 107.7(3) . . 2_555 yes
N1_10 K1 N1_13 109.8(3) . . 2_555 yes
N1_11 K1 N1_12 46.8(2) . . . yes
N1_11 K1 N1_13 44.8(2) . . . yes
N1_10 K1 N1_11 89.3(3) 2_555 . . yes
N1_11 K1 N1_11 90.2(3) . . 2_555 yes
N1_11 K1 N1_12 107.0(3) . . 2_555 yes
N1_11 K1 N1_13 109.1(3) . . 2_555 yes
N1_12 K1 N1_13 4.0(3) . . . yes
N1_10 K1 N1_12 111.0(3) 2_555 . . yes
N1_11 K1 N1_12 112.1(3) 2_555 . . yes
N1_12 K1 N1_12 91.4(3) . . 2_555 yes
N1_12 K1 N1_13 93.4(3) . . 2_555 yes
N1_10 K1 N1_13 107.1(3) 2_555 . . yes
N1_11 K1 N1_13 108.2(3) 2_555 . . yes
N1_12 K1 N1_13 89.0(3) 2_555 . . yes
N1_13 K1 N1_13 91.1(3) . . 2_555 yes
N1_10 K1 N1_11 1.2(3) 2_555 . 2_555 yes
N1_10 K1 N1_12 47.6(2) 2_555 . 2_555 yes
N1_10 K1 N1_13 47.6(2) 2_555 . 2_555 yes
N1_11 K1 N1_12 47.8(2) 2_555 . 2_555 yes
N1_11 K1 N1_13 47.8(2) 2_555 . 2_555 yes
N1_12 K1 N1_13 2.2(3) 2_555 . 2_555 yes
N2_3 P1 N2 110.1(5) . . . yes
N2_3 P1 N3_4 101.0(4) . . . yes
N2_3 P1 N4_7 109.4(5) . . . yes
N2 P1 N3_4 121.7(4) . . . yes
N2 P1 N4_7 111.6(5) . . . yes
N3_4 P1 N4_7 102.1(4) . . . yes
K1 O1_5 C1_5 102.5(10) . . . yes
K1 O1_5 C4_5 139.8(11) . . . yes
C1_5 O1_5 C4_5 108.0(13) . . . yes
K1 O1_6 C1_6 119.3(11) . . . yes
K1 O1_6 C4_6 125.0(10) . . . yes
C1_6 O1_6 C4_6 107.7(13) . . . yes
K1 O1_8 C1_8 134.9(10) . . . yes
K1 O1_8 C4_8 112.6(13) . . . yes
C1_8 O1_8 C4_8 107.9(14) . . . yes
K1 O1_9 C1_9 99.0(11) . . . yes
K1 O1_9 C4_9 144.4(12) . . . yes
C1_9 O1_9 C4_9 107.9(14) . . . yes
P1 N2_3 C2_3 119.0(9) . . . yes
P1 N2_3 C6_3 118.7(8) . . . yes
C2_3 N2_3 C6_3 112.3(10) . . . yes
P1 N2 C7 127.8(7) . . . yes
P1 N3_4 C2_4 119.6(7) . . . yes
P1 N3_4 C6_4 117.9(6) . . . yes
C2_4 N3_4 C6_4 109.3(8) . . . yes
P1 N4_7 C2_7 124.1(8) . . . yes
P1 N4_7 C6_7 127.3(7) . . . yes
C2_7 N4_7 C6_7 108.4(9) . . . yes
K1 N1_10 C7 87.0(5) . . . yes
K1 N1_10 C1_10 121.4(7) . . . yes
K1 N1_10 K1 71.5(2) . . 2_555 yes
C7 N1_10 C1_10 112.7(9) . . . yes
K1 N1_10 C7 98.0(6) 2_555 . . yes
K1 N1_10 C1_10 146.5(7) 2_555 . . yes
K1 N1_11 C7 85.1(5) . . . yes
K1 N1_11 C1_11 125.2(7) . . . yes
K1 N1_11 K1 71.1(2) . . 2_555 yes
C7 N1_11 C1_11 125.4(10) . . . yes
K1 N1_11 C7 98.9(6) 2_555 . . yes
K1 N1_11 C1_11 131.7(8) 2_555 . . yes
K1 N1_12 C7 87.0(5) . . . yes
K1 N1_12 C1_12 123.0(6) . . . yes
K1 N1_12 K1 69.8(2) . . 2_555 yes
C7 N1_12 C1_12 129.9(10) . . . yes
K1 N1_12 C7 92.8(6) 2_555 . . yes
K1 N1_12 C1_12 133.0(7) 2_555 . . yes
K1 N1_13 C7 85.3(5) . . . yes
K1 N1_13 C1_13 118.5(6) . . . yes
K1 N1_13 K1 71.6(2) . . 2_555 yes
C7 N1_13 C1_13 108.2(8) . . . yes
K1 N1_13 C1_13 150.0(6) 2_555 . . yes
C3_3 C1_3 C5_3 110.2(13) . . . no
N2_3 C2_3 C3_3 111.3(13) . . . yes
C1_3 C3_3 C2_3 114.4(14) . . . no
C1_3 C5_3 C6_3 112.3(11) . . . no
N2_3 C6_3 C5_3 110.9(9) . . . yes
C3_4 C1_4 C5_4 108.9(9) . . . no
N2 C7 N1_10 123.3(7) . . . yes
N2 C7 N1_11 123.2(7) . . . yes
N2 C7 N1_12 120.2(7) . . . yes
N2 C7 N1_13 125.5(7) . . . yes
N1_10 C7 N1_11 2.5(7) . . . yes
N1_10 C7 N1_12 116.5(9) . . . yes
N1_10 C7 N1_13 111.0(9) . . . yes
N1_11 C7 N1_12 116.6(9) . . . yes
N1_11 C7 N1_13 110.8(9) . . . yes
N1_12 C7 N1_13 8.7(6) . . . yes
N3_4 C2_4 C3_4 109.2(9) . . . yes
C1_4 C3_4 C2_4 115.0(10) . . . no
C1_4 C5_4 C6_4 113.2(9) . . . no
N3_4 C6_4 C5_4 109.0(8) . . . yes
O1_5 C1_5 C2_5 110.4(14) . . . yes
C1_5 C2_5 C3_5 101.4(13) . . . no
C2_5 C3_5 C4_5 104.5(17) . . . no
O1_5 C4_5 C3_5 108.0(15) . . . yes
O1_6 C1_6 C2_6 110.8(14) . . . yes
C1_6 C2_6 C3_6 102.1(12) . . . no
C2_6 C3_6 C4_6 104.6(13) . . . no
O1_6 C4_6 C3_6 107.2(16) . . . yes
C3_7 C1_7 C5_7 110.7(10) . . . no
N4_7 C2_7 C3_7 115.4(11) . . . yes
C1_7 C3_7 C2_7 113.4(12) . . . no
C1_7 C5_7 C6_7 113.7(9) . . . no
N4_7 C6_7 C5_7 113.1(9) . . . yes
O1_8 C1_8 C2_8 110.7(15) . . . yes
C1_8 C2_8 C3_8 101.6(17) . . . no
C2_8 C3_8 C4_8 104.7(17) . . . no
O1_8 C4_8 C3_8 107.8(16) . . . yes
O1_9 C1_9 C2_9 110.6(15) . . . yes
C1_9 C2_9 C3_9 101.6(14) . . . no
C2_9 C3_9 C4_9 104.5(19) . . . no
O1_9 C4_9 C3_9 107.9(16) . . . yes
N1_10 C1_10 C2_10 110.2(10) . . . yes
N1_10 C1_10 C6_10 109.1(10) . . . yes
C2_10 C1_10 C6_10 109.4(9) . . . no
C1_10 C2_10 C3_10 111.9(12) . . . no
C2_10 C3_10 C4_10 111.7(12) . . . no
C3_10 C4_10 C5_10 108.0(11) . . . no
C4_10 C5_10 C6_10 109.5(12) . . . no
C1_10 C6_10 C5_10 112.7(12) . . . no
N1_11 C1_11 C2_11 110.2(9) . . . yes
N1_11 C1_11 C6_11 109.3(10) . . . yes
C2_11 C1_11 C6_11 109.4(9) . . . no
C1_11 C2_11 C3_11 111.9(11) . . . no
C2_11 C3_11 C4_11 111.7(10) . . . no
C3_11 C4_11 C5_11 107.9(10) . . . no
C4_11 C5_11 C6_11 109.6(11) . . . no
C1_11 C6_11 C5_11 112.6(10) . . . no
N1_12 C1_12 C2_12 110.3(8) . . . yes
N1_12 C1_12 C6_12 109.1(9) . . . yes
C2_12 C1_12 C6_12 109.3(8) . . . no
C1_12 C2_12 C3_12 112.0(10) . . . no
C2_12 C3_12 C4_12 111.6(9) . . . no
C3_12 C4_12 C5_12 107.8(9) . . . no
C4_12 C5_12 C6_12 109.4(10) . . . no
C1_12 C6_12 C5_12 112.7(10) . . . no
N1_13 C1_13 C2_13 109.9(8) . . . yes
N1_13 C1_13 C6_13 108.9(9) . . . yes
C2_13 C1_13 C6_13 109.6(8) . . . no
C1_13 C2_13 C3_13 112.1(10) . . . no
C2_13 C3_13 C4_13 112.0(9) . . . no
C3_13 C4_13 C5_13 107.8(10) . . . no
C4_13 C5_13 C6_13 109.5(10) . . . no
C1_13 C6_13 C5_13 113.0(10) . . . no

loop_
_geom_bond_atom_site_label_1
_geom_bond_atom_site_label_2
_geom_bond_distance
_geom_bond_site_symmetry_1
_geom_bond_site_symmetry_2
_geom_bond_publ_flag
K1 O1_5 2.814(14) . . yes
K1 O1_6 2.999(14) . . yes
K1 O1_8 2.811(15) . . yes
K1 O1_9 2.998(15) . . yes
K1 N1_10 2.855(10) . . yes
K1 N1_11 2.900(10) . . yes
K1 N1_12 2.854(10) . . yes
K1 N1_13 2.895(10) . . yes
K1 N1_10 2.765(10) . 2_555 yes
K1 N1_11 2.745(12) . 2_555 yes
K1 N1_12 2.882(11) . 2_555 yes
K1 N1_13 2.711(9) . 2_555 yes
P1 N2_3 1.659(10) . . yes
P1 N2 1.550(7) . . yes
P1 N3_4 1.645(9) . . yes
P1 N4_7 1.669(10) . . yes
O1_5 C1_5 1.40(2) . . yes
O1_5 C4_5 1.44(3) . . yes
O1_6 C1_6 1.40(2) . . yes
O1_6 C4_6 1.44(2) . . yes
O1_8 C1_8 1.40(3) . . yes
O1_8 C4_8 1.44(2) . . yes
O1_9 C1_9 1.40(2) . . yes
O1_9 C4_9 1.44(3) . . yes
N2_3 C2_3 1.416(18) . . yes
N2_3 C6_3 1.478(13) . . yes
N2 C7 1.411(13) . . yes
N3_4 C2_4 1.513(15) . . yes
N3_4 C6_4 1.498(13) . . yes
N4_7 C2_7 1.465(16) . . yes
N4_7 C6_7 1.511(14) . . yes
N1_10 C7 1.341(10) . . yes
N1_10 C1_10 1.482(13) . . yes
N1_11 C7 1.343(11) . . yes
N1_11 C1_11 1.481(11) . . yes
N1_12 C7 1.341(9) . . yes
N1_12 C1_12 1.482(11) . . yes
N1_13 C7 1.341(10) . . yes
N1_13 C1_13 1.483(12) . . yes
C1_3 C3_3 1.541(17) . . no
C1_3 C5_3 1.47(2) . . no
C2_3 C3_3 1.42(3) . . no
C5_3 C6_3 1.470(17) . . no
C1_4 C3_4 1.482(16) . . no
C1_4 C5_4 1.495(16) . . no
C2_4 C3_4 1.451(16) . . no
C5_4 C6_4 1.513(14) . . no
C1_5 C2_5 1.50(2) . . no
C2_5 C3_5 1.53(3) . . no
C3_5 C4_5 1.47(3) . . no
C1_6 C2_6 1.50(2) . . no
C2_6 C3_6 1.53(3) . . no
C3_6 C4_6 1.47(2) . . no
C1_7 C3_7 1.524(18) . . no
C1_7 C5_7 1.522(16) . . no
C2_7 C3_7 1.40(2) . . no
C5_7 C6_7 1.420(15) . . no
C1_8 C2_8 1.49(2) . . no
C2_8 C3_8 1.53(3) . . no
C3_8 C4_8 1.47(3) . . no
C1_9 C2_9 1.50(3) . . no
C2_9 C3_9 1.53(3) . . no
C3_9 C4_9 1.47(3) . . no
C1_10 C2_10 1.53(2) . . no
C1_10 C6_10 1.516(16) . . no
C2_10 C3_10 1.524(19) . . no
C3_10 C4_10 1.53(2) . . no
C4_10 C5_10 1.53(2) . . no
C5_10 C6_10 1.530(16) . . no
C1_11 C2_11 1.532(18) . . no
C1_11 C6_11 1.513(17) . . no
C2_11 C3_11 1.526(15) . . no
C3_11 C4_11 1.525(18) . . no
C4_11 C5_11 1.53(2) . . no
C5_11 C6_11 1.532(14) . . no
C1_12 C2_12 1.532(17) . . no
C1_12 C6_12 1.516(15) . . no
C2_12 C3_12 1.525(14) . . no
C3_12 C4_12 1.526(15) . . no
C4_12 C5_12 1.525(18) . . no
C5_12 C6_12 1.531(12) . . no
C1_13 C2_13 1.533(16) . . no
C1_13 C6_13 1.514(14) . . no
C2_13 C3_13 1.524(15) . . no
C3_13 C4_13 1.525(15) . . no
C4_13 C5_13 1.525(18) . . no
C5_13 C6_13 1.530(15) . . no
C1_3 H1A_3 0.9900 . . no
C1_3 H1B_3 0.9900 . . no
C2_3 H2A_3 0.9900 . . no
C2_3 H2B_3 0.9900 . . no
C3_3 H3A_3 0.9900 . . no
C3_3 H3B_3 0.9900 . . no
C5_3 H5A_3 0.9900 . . no
C5_3 H5B_3 0.9900 . . no
C6_3 H6A_3 0.9900 . . no
C6_3 H6B_3 0.9900 . . no
C1_4 H1A_4 0.9900 . . no
C1_4 H1B_4 0.9900 . . no
C2_4 H2A_4 0.9900 . . no
C2_4 H2B_4 0.9900 . . no
C3_4 H3A_4 0.9900 . . no
C3_4 H3B_4 0.9900 . . no
C5_4 H5A_4 0.9900 . . no
C5_4 H5B_4 0.9900 . . no
C6_4 H6A_4 0.9900 . . no
C6_4 H6B_4 0.9900 . . no
C1_5 H1A_5 0.9900 . . no
C1_5 H1B_5 0.9900 . . no
C2_5 H2A_5 0.9900 . . no
C2_5 H2B_5 0.9900 . . no
C3_5 H3A_5 0.9900 . . no
C3_5 H3B_5 0.9900 . . no
C4_5 H4A_5 0.9900 . . no
C4_5 H4B_5 0.9900 . . no
C1_6 H1A_6 0.9900 . . no
C1_6 H1B_6 0.9900 . . no
C2_6 H2A_6 0.9900 . . no
C2_6 H2B_6 0.9900 . . no
C3_6 H3A_6 0.9900 . . no
C3_6 H3B_6 0.9900 . . no
C4_6 H4A_6 0.9900 . . no
C4_6 H4B_6 0.9900 . . no
C1_7 H1A_7 0.9900 . . no
C1_7 H1B_7 0.9900 . . no
C2_7 H2A_7 0.9900 . . no
C2_7 H2B_7 0.9900 . . no
C3_7 H3A_7 0.9900 . . no
C3_7 H3B_7 0.9900 . . no
C5_7 H5A_7 0.9900 . . no
C5_7 H5B_7 0.9900 . . no
C6_7 H6A_7 0.9900 . . no
C6_7 H6B_7 0.9900 . . no
C1_8 H1A_8 0.9900 . . no
C1_8 H1B_8 0.9900 . . no
C2_8 H2A_8 0.9900 . . no
C2_8 H2B_8 0.9900 . . no
C3_8 H3A_8 0.9900 . . no
C3_8 H3B_8 0.9900 . . no
C4_8 H4A_8 0.9900 . . no
C4_8 H4B_8 0.9900 . . no
C1_9 H1A_9 0.9900 . . no
C1_9 H1B_9 0.9900 . . no
C2_9 H2A_9 0.9900 . . no
C2_9 H2B_9 0.9900 . . no
C3_9 H3A_9 0.9900 . . no
C3_9 H3B_9 0.9900 . . no
C4_9 H4A_9 0.9900 . . no
C4_9 H4B_9 0.9900 . . no
C1_10 H1_10 1.0000 . . no
C2_10 H2A_10 0.9900 . . no
C2_10 H2B_10 0.9900 . . no
C3_10 H3A_10 0.9900 . . no
C3_10 H3B_10 0.9900 . . no
C4_10 H4A_10 0.9900 . . no
C4_10 H4B_10 0.9900 . . no
C5_10 H5A_10 0.9900 . . no
C5_10 H5B_10 0.9900 . . no
C6_10 H6A_10 0.9900 . . no
C6_10 H6B_10 0.9900 . . no
C1_11 H1_11 1.0000 . . no
C2_11 H2A_11 0.9900 . . no
C2_11 H2B_11 0.9900 . . no
C3_11 H3A_11 0.9900 . . no
C3_11 H3B_11 0.9900 . . no
C4_11 H4A_11 0.9900 . . no
C4_11 H4B_11 0.9900 . . no
C5_11 H5A_11 0.9900 . . no
C5_11 H5B_11 0.9900 . . no
C6_11 H6A_11 0.9900 . . no
C6_11 H6B_11 0.9900 . . no
C1_12 H1_12 1.0000 . . no
C2_12 H2A_12 0.9900 . . no
C2_12 H2B_12 0.9900 . . no
C3_12 H3A_12 0.9900 . . no
C3_12 H3B_12 0.9900 . . no
C4_12 H4A_12 0.9900 . . no
C4_12 H4B_12 0.9900 . . no
C5_12 H5A_12 0.9900 . . no
C5_12 H5B_12 0.9900 . . no
C6_12 H6A_12 0.9900 . . no
C6_12 H6B_12 0.9900 . . no
C1_13 H1_13 1.0000 . . no
C2_13 H2A_13 0.9900 . . no
C2_13 H2B_13 0.9900 . . no
C3_13 H3A_13 0.9900 . . no
C3_13 H3B_13 0.9900 . . no
C4_13 H4A_13 0.9900 . . no
C4_13 H4B_13 0.9900 . . no
C5_13 H5A_13 0.9900 . . no
C5_13 H5B_13 0.9900 . . no
C6_13 H6A_13 0.9900 . . no
C6_13 H6B_13 0.9900 . . no

loop_
_geom_torsion_atom_site_label_1
_geom_torsion_atom_site_label_2
_geom_torsion_atom_site_label_3
_geom_torsion_atom_site_label_4
_geom_torsion
_geom_torsion_site_symmetry_1
_geom_torsion_site_symmetry_2
_geom_torsion_site_symmetry_3
_geom_torsion_site_symmetry_4
_geom_torsion_publ_flag
K1 C1_5 C2_5 C3_5 75.1(19) . . . . ?
K1 C1_5 O1_5 C4_5 -153.3(18) . . . . ?
K1 C1_9 C2_9 C3_9 -79(2) . . . . ?
K1 C1_9 O1_9 C4_9 156.4(17) . . . . ?
K1 N1_10 C1_10 C2_10 -9.5(10) . . . . ?
K1 N1_10 C1_10 C2_10 -113.9(13) 2 . . . ?
K1 N1_10 C1_10 C6_10 6.2(15) 2 . . . ?
K1 N1_10 C1_10 C6_10 110.5(9) . . . . ?
K1 N1_11 C1_11 C2_11 -19.7(11) . . . . ?
K1 N1_11 C1_11 C2_11 -115.3(10) 2 . . . ?
K1 N1_11 C1_11 C6_11 4.9(11) 2 . . . ?
K1 N1_11 C1_11 C6_11 100.5(9) . . . . ?
K1 N1_12 C1_12 C2_12 116.1(9) 2 . . . ?
K1 N1_12 C1_12 C2_12 23.5(10) . . . . ?
K1 N1_12 C1_12 C6_12 -4.0(11) 2 . . . ?
K1 N1_12 C1_12 C6_12 -96.6(8) . . . . ?
K1 N1_13 C1_13 C2_13 112.6(13) 2 . . . ?
K1 N1_13 C1_13 C2_13 9.6(9) . . . . ?
K1 N1_13 C1_13 C6_13 -110.5(7) . . . . ?
K1 N1_13 C1_13 C6_13 -7.5(15) 2 . . . ?
P1 N2 C7 N1_10 86.6(12) . . . . ?
P1 N2 C7 N1_11 83.7(12) . . . . ?
P1 N2 C7 N1_12 -96.0(12) . . . . ?
P1 N2 C7 N1_13 -87.8(13) . . . . ?
P1 N2_3 C2_3 C3_3 -157.3(11) . . . . ?
P1 N2_3 C6_3 C5_3 156.2(9) . . . . ?
P1 N3_4 C2_4 C3_4 -159.9(7) . . . . ?
P1 N3_4 C6_4 C5_4 160.1(7) . . . . ?
P1 N4_7 C2_7 C3_7 -128.7(12) . . . . ?
P1 N4_7 C6_7 C5_7 129.7(10) . . . . ?
N2 P1 N2_3 C2_3 32.7(11) . . . . ?
N2 P1 N2_3 C6_3 175.9(7) . . . . ?
N2 P1 N3_4 C2_4 -70.2(8) . . . . ?
N2 P1 N3_4 C6_4 66.8(8) . . . . ?
N2 P1 N4_7 C2_7 -8.8(13) . . . . ?
N2 P1 N4_7 C6_7 165.4(10) . . . . ?
N2 C7 N1_10 K1 130.0(9) . . . . ?
N2 C7 N1_10 K1 -159.3(8) . . . 2 ?
N2 C7 N1_10 C1_10 7.1(14) . . . . ?
N2 C7 N1_11 K1 130.9(9) . . . . ?
N2 C7 N1_11 K1 -159.1(8) . . . 2 ?
N2 C7 N1_11 C1_11 0.4(17) . . . . ?
N2 C7 N1_12 K1 -130.0(8) . . . . ?
N2 C7 N1_12 K1 160.4(8) . . . 2 ?
N2 C7 N1_12 C1_12 2.0(16) . . . . ?
N2 C7 N1_13 K1 -131.0(10) . . . . ?
N2 C7 N1_13 K1 158.7(8) . . . 2 ?
N2 C7 N1_13 C1_13 -12.5(13) . . . . ?
C7 N1_10 C1_10 C2_10 91.2(12) . . . . ?
C7 N1_10 C1_10 C6_10 -148.7(11) . . . . ?
C7 N1_11 C1_11 C2_11 92.2(13) . . . . ?
C7 N1_11 C1_11 C6_11 -147.6(12) . . . . ?
C7 N1_12 C1_12 C2_12 -94.1(13) . . . . ?
C7 N1_12 C1_12 C6_12 145.8(12) . . . . ?
C7 N1_13 C1_13 C2_13 -85.0(10) . . . . ?
C7 N1_13 C1_13 C6_13 154.9(9) . . . . ?
N2_3 P1 N2 C7 119.0(7) . . . . ?
N2_3 P1 N3_4 C2_4 167.6(7) . . . . ?
N2_3 P1 N3_4 C6_4 -55.3(7) . . . . ?
N2_3 P1 N4_7 C2_7 113.3(11) . . . . ?
N2_3 P1 N4_7 C6_7 -72.5(11) . . . . ?
N2_3 C2_3 C3_3 C1_3 -53(2) . . . . ?
C1_3 C5_3 C6_3 N2_3 54.2(15) . . . . ?
C2_3 N2_3 C6_3 C5_3 -58.3(14) . . . . ?
C3_3 C1_3 C5_3 C6_3 -49(2) . . . . ?
C5_3 C1_3 C3_3 C2_3 48(2) . . . . ?
C6_3 N2_3 C2_3 C3_3 57.4(17) . . . . ?
N3_4 P1 N2 C7 1.3(10) . . . . ?
N3_4 P1 N2_3 C2_3 162.6(11) . . . . ?
N3_4 P1 N2_3 C6_3 -54.3(8) . . . . ?
N3_4 P1 N4_7 C2_7 -140.3(11) . . . . ?
N3_4 P1 N4_7 C6_7 33.9(11) . . . . ?
N3_4 C2_4 C3_4 C1_4 -58.4(12) . . . . ?
C1_4 C5_4 C6_4 N3_4 56.6(11) . . . . ?
C2_4 N3_4 C6_4 C5_4 -58.9(10) . . . . ?
C3_4 C1_4 C5_4 C6_4 -52.0(11) . . . . ?
C5_4 C1_4 C3_4 C2_4 53.8(12) . . . . ?
C6_4 N3_4 C2_4 C3_4 59.8(10) . . . . ?
C1_5 C2_5 C3_5 C4_5 -27.2(16) . . . . ?
C2_5 C1_5 O1_5 K1 147.1(13) . . . . ?
C2_5 C1_5 O1_5 C4_5 -6(2) . . . . ?
C2_5 C3_5 C4_5 O1_5 25(2) . . . . ?
C3_5 C4_5 O1_5 K1 -149.6(14) . . . . ?
C3_5 C4_5 O1_5 C1_5 -12(2) . . . . ?
O1_5 C1_5 C2_5 C3_5 20.9(16) . . . . ?
C1_6 C2_6 C3_6 C4_6 23.7(18) . . . . ?
C2_6 C1_6 O1_6 K1 144.9(13) . . . . ?
C2_6 C1_6 O1_6 C4_6 -5.4(19) . . . . ?
C2_6 C3_6 C4_6 O1_6 -28.2(16) . . . . ?
C3_6 C4_6 O1_6 K1 -126.9(13) . . . . ?
C3_6 C4_6 O1_6 C1_6 21.3(17) . . . . ?
O1_6 C1_6 C2_6 C3_6 -12(2) . . . . ?
N4_7 P1 N2 C7 -119.3(7) . . . . ?
N4_7 P1 N2_3 C2_3 -90.3(11) . . . . ?
N4_7 P1 N2_3 C6_3 52.9(8) . . . . ?
N4_7 P1 N3_4 C2_4 54.9(8) . . . . ?
N4_7 P1 N3_4 C6_4 -168.1(7) . . . . ?
N4_7 C2_7 C3_7 C1_7 -53(2) . . . . ?
C1_7 C5_7 C6_7 N4_7 53.0(14) . . . . ?
C2_7 N4_7 C6_7 C5_7 -55.4(14) . . . . ?
C3_7 C1_7 C5_7 C6_7 -46.6(16) . . . . ?
C5_7 C1_7 C3_7 C2_7 45.8(18) . . . . ?
C6_7 N4_7 C2_7 C3_7 56.1(18) . . . . ?
C1_8 C2_8 C3_8 C4_8 25.8(17) . . . . ?
C2_8 C1_8 O1_8 K1 156.1(15) . . . . ?
C2_8 C1_8 O1_8 C4_8 3(2) . . . . ?
C2_8 C3_8 C4_8 O1_8 -25.6(19) . . . . ?
C3_8 C4_8 O1_8 K1 -145.2(15) . . . . ?
C3_8 C4_8 O1_8 C1_8 15(2) . . . . ?
O1_8 C1_8 C2_8 C3_8 -18(2) . . . . ?
C1_9 C2_9 C3_9 C4_9 26.5(16) . . . . ?
C2_9 C1_9 O1_9 K1 -151.7(15) . . . . ?
C2_9 C1_9 O1_9 C4_9 5(2) . . . . ?
C2_9 C3_9 C4_9 O1_9 -25.4(19) . . . . ?
C3_9 C4_9 O1_9 K1 150.6(17) . . . . ?
C3_9 C4_9 O1_9 C1_9 13(2) . . . . ?
O1_9 C1_9 C2_9 C3_9 -19.5(18) . . . . ?
N1_10 C7 N1_13 K1 54.0(9) . . . . ?
N1_10 C7 N1_13 K1 -16.3(11) . . . 2 ?
N1_10 C7 N1_13 C1_13 172.5(9) . . . . ?
N1_10 C1_10 C2_10 C3_10 172.4(8) . . . . ?
N1_10 C1_10 C6_10 C5_10 -175.3(7) . . . . ?
C1_10 C2_10 C3_10 C4_10 -56.7(11) . . . . ?
C2_10 C1_10 C6_10 C5_10 -54.8(10) . . . . ?
C2_10 C3_10 C4_10 C5_10 59.4(11) . . . . ?
C3_10 C4_10 C5_10 C6_10 -59.8(11) . . . . ?
C4_10 C5_10 C6_10 C1_10 59.8(11) . . . . ?
C6_10 C1_10 C2_10 C3_10 52.5(10) . . . . ?
N1_11 C7 N1_12 K1 -19.3(11) . . . 2 ?
N1_11 C7 N1_12 K1 50.3(11) . . . . ?
N1_11 C7 N1_12 C1_12 -177.7(9) . . . . ?
N1_11 C1_11 C2_11 C3_11 173.0(8) . . . . ?
N1_11 C1_11 C6_11 C5_11 -175.8(7) . . . . ?
C1_11 C2_11 C3_11 C4_11 -56.7(11) . . . . ?
C2_11 C1_11 C6_11 C5_11 -55.1(9) . . . . ?
C2_11 C3_11 C4_11 C5_11 59.4(10) . . . . ?
C3_11 C4_11 C5_11 C6_11 -59.9(11) . . . . ?
C4_11 C5_11 C6_11 C1_11 60.0(11) . . . . ?
C6_11 C1_11 C2_11 C3_11 52.8(10) . . . . ?
N1_12 C7 N1_11 K1 -49.4(10) . . . . ?
N1_12 C7 N1_11 K1 20.5(12) . . . 2 ?
N1_12 C7 N1_11 C1_11 -179.9(9) . . . . ?
N1_12 C1_12 C2_12 C3_12 -172.4(8) . . . . ?
N1_12 C1_12 C6_12 C5_12 175.3(7) . . . . ?
C1_12 C2_12 C3_12 C4_12 56.8(11) . . . . ?
C2_12 C1_12 C6_12 C5_12 54.7(10) . . . . ?
C2_12 C3_12 C4_12 C5_12 -59.8(10) . . . . ?
C3_12 C4_12 C5_12 C6_12 60.2(11) . . . . ?
C4_12 C5_12 C6_12 C1_12 -60.0(11) . . . . ?
C6_12 C1_12 C2_12 C3_12 -52.5(10) . . . . ?
N1_13 C7 N1_10 K1 -54.9(9) . . . . ?
N1_13 C7 N1_10 K1 15.9(10) . . . 2 ?
N1_13 C7 N1_10 C1_10 -177.8(8) . . . . ?
N1_13 C1_13 C2_13 C3_13 -171.1(8) . . . . ?
N1_13 C1_13 C6_13 C5_13 174.4(7) . . . . ?
C1_13 C2_13 C3_13 C4_13 56.0(11) . . . . ?
C2_13 C1_13 C6_13 C5_13 54.1(10) . . . . ?
C2_13 C3_13 C4_13 C5_13 -59.4(11) . . . . ?
C3_13 C4_13 C5_13 C6_13 60.2(11) . . . . ?
C4_13 C5_13 C6_13 C1_13 -59.9(11) . . . . ?
C6_13 C1_13 C2_13 C3_13 -51.4(10) . . . . ?

loop_
_twin_individual_id
_twin_individual_mass_fraction_refined
1 0.842(3)
2 0.158(3)
